data_7010207
loop_
_publ_author_name
'Cotton, F. Albert'
'Dikarev, Evgeny V.'
'Petrukhina, Marina A.'

_publ_section_title
;
 cis-Di(\m-trifluoroacetate)dirhodium tetracarbonyl: structure and
 chemistry&#x200A;&#x2020;
;
_journal_issue 23
_journal_name_full 'Journal of the Chemical Society, Dalton Transactions'
_journal_page_first 4241
_journal_paper_doi 10.1039/b006894m
_journal_year 2000
_chemical_compound_source synthesized
_chemical_formula_analytical 'not measured'
_chemical_formula_moiety 'Rh2 (O2 C C F3)2 (C8 H12)2'
_chemical_formula_structural Rh2(O2CCF3)2(\n4-1,5-cod)2
_chemical_formula_sum 'C20 H24 F6 O4 Rh2'
_chemical_formula_weight 648.21
_chemical_melting_point ?
_chemical_name_systematic
; 
 Bis(\m-trifluoroacetato-O,O')-bis(\n4-cyclo-octa-1,5-diene)-
 di-rhodium(I)
;
_space_group_IT_number 61
_symmetry_cell_setting orthorhombic
_symmetry_space_group_name_Hall '-P 2ac 2ab'
_symmetry_space_group_name_H-M 'P b c a'
_atom_sites_solution_hydrogens geom
_atom_sites_solution_primary direct
_atom_sites_solution_secondary difmap
_audit_creation_method SHELXL
_cell_angle_alpha 90.00
_cell_angle_beta 90.00
_cell_angle_gamma 90.00
_cell_formula_units_Z 16
_cell_length_a 18.3351(9)
_cell_length_b 16.5713(5)
_cell_length_c 29.009(2)
_cell_measurement_reflns_used 249
_cell_measurement_temperature 213(2)
_cell_measurement_theta_max 20.8
_cell_measurement_theta_min 9.05
_cell_volume 8814.0(8)
_computing_cell_refinement 'MADNES (Enraf-Nonius, 1989)'
_computing_data_collection 'MADNES (Enraf-Nonius, 1989)'
_computing_data_reduction 'PROCOR (Kabsch, 1988)'
_computing_molecular_graphics 'SHELXTL V.5 (Siemens, 1994)'
_computing_publication_material CIFTAB
_computing_structure_refinement 'SHELXL-93 (Sheldrick, 1993)'
_computing_structure_solution 'SHELXTL V.5 (Siemens, 1994)'
_diffrn_ambient_temperature 213(2)
_diffrn_measurement_device 'Nonius FAST area detector'
_diffrn_measurement_method 'Ellipsoid-mask fitting'
_diffrn_radiation_monochromator graphite
_diffrn_radiation_source 'fine-focus sealed tube'
_diffrn_radiation_type MoK\a
_diffrn_radiation_wavelength 0.71073
_diffrn_reflns_av_R_equivalents 0.0599
_diffrn_reflns_av_sigmaI/netI 0.0289
_diffrn_reflns_limit_h_max 19
_diffrn_reflns_limit_h_min -19
_diffrn_reflns_limit_k_max 17
_diffrn_reflns_limit_k_min -17
_diffrn_reflns_limit_l_max 31
_diffrn_reflns_limit_l_min -31
_diffrn_reflns_number 34582
_diffrn_reflns_theta_max 22.51
_diffrn_reflns_theta_min 1.79
_diffrn_standards_number 'none (area detector data)'
_exptl_absorpt_coefficient_mu 1.573
_exptl_absorpt_correction_type none
_exptl_crystal_colour pale-yellow
_exptl_crystal_density_diffrn 1.954
_exptl_crystal_density_meas ?
_exptl_crystal_density_method .
_exptl_crystal_description block-shaped
_exptl_crystal_F_000 5120
_exptl_crystal_size_max 0.58
_exptl_crystal_size_mid 0.20
_exptl_crystal_size_min 0.18
_refine_diff_density_max 0.765
_refine_diff_density_min -0.659
_refine_diff_density_rms 0.108
_refine_ls_extinction_coef noref
_refine_ls_extinction_method none
_refine_ls_goodness_of_fit_all 1.088
_refine_ls_goodness_of_fit_obs 1.083
_refine_ls_hydrogen_treatment 'refined on alkene C atoms'
_refine_ls_matrix_type full
_refine_ls_number_parameters 625
_refine_ls_number_reflns 5731
_refine_ls_number_restraints 36
_refine_ls_restrained_S_all 1.106
_refine_ls_restrained_S_obs 1.092
_refine_ls_R_factor_all 0.0407
_refine_ls_R_factor_obs 0.0361
_refine_ls_shift/esd_max 0.001
_refine_ls_shift/esd_mean 0.000
_refine_ls_structure_factor_coef Fsqd
_refine_ls_weighting_details 'w=1/[\s^2^(Fo^2^)+(0.0366P)^2^+42.8251P] where P=(Fo^2^+2Fc^2^)/3'
_refine_ls_weighting_scheme calc
_refine_ls_wR_factor_all 0.0906
_refine_ls_wR_factor_obs 0.0847
_reflns_number_observed 5225
_reflns_number_total 5731
_reflns_observed_criterion >2sigma(I)
_cod_data_source_file b006894m.txt
_cod_data_source_block Rh2(O2CCF3)2(1,5-cod)2_(4)
_cod_depositor_comments
;
The following automatic conversions were performed:

'_chemical_melting_point' value 'not measured' was changed to '?' -
the value is undefined or not given.

Automatic conversion script
Id: cif_fix_values 1569 2011-02-09 13:29:24Z adriana 

The following automatic conversions were performed:

'_refine_ls_weighting_scheme' value 'calc
w=1/[\s^2^(Fo^2^)+(0.0366P)^2^+42.8251P] where P=(Fo^2^+2Fc^2^)/3'
was changed to 'calc'. New tag '_refine_ls_weighting_details' was
created. The value of the new tag was set to
'w=1/[\s^2^(Fo^2^)+(0.0366P)^2^+42.8251P] where P=(Fo^2^+2Fc^2^)/3'.

Automatic conversion script
Id: cif_fix_values 3143 2015-03-26 13:38:13Z robertas 
;
_cod_original_sg_symbol_H-M 'P bca'
_cod_database_code 7010207

loop_
_symmetry_equiv_pos_as_xyz
'x, y, z'
'-x+1/2, -y, z+1/2'
'-x, y+1/2, -z+1/2'
'x+1/2, -y+1/2, -z'
'-x, -y, -z'
'x-1/2, y, -z-1/2'
'x, -y-1/2, z-1/2'
'-x-1/2, y-1/2, z'

loop_
_atom_site_aniso_label
_atom_site_aniso_U_11
_atom_site_aniso_U_22
_atom_site_aniso_U_33
_atom_site_aniso_U_23
_atom_site_aniso_U_13
_atom_site_aniso_U_12
Rh1 0.0265(3) 0.0296(3) 0.0317(3) -0.0016(2) -0.0010(2) 0.0020(2)
Rh2 0.0251(3) 0.0410(3) 0.0212(2) 0.0055(2) 0.0018(2) -0.0029(2)
Rh3 0.0265(3) 0.0218(2) 0.0286(3) -0.0012(2) -0.0035(2) 0.0024(2)
Rh4 0.0232(2) 0.0299(3) 0.0304(3) 0.0045(2) 0.0067(2) 0.0006(2)
O1 0.050(3) 0.043(2) 0.032(2) 0.005(2) 0.004(2) 0.020(2)
O2 0.037(3) 0.044(3) 0.062(3) -0.018(2) 0.013(2) -0.012(2)
O3 0.058(3) 0.079(3) 0.022(2) 0.016(2) 0.007(2) 0.026(3)
O4 0.048(3) 0.047(3) 0.057(3) -0.008(2) 0.019(2) -0.019(2)
O5 0.042(3) 0.024(2) 0.064(3) -0.013(2) 0.017(2) -0.006(2)
O6 0.051(3) 0.057(3) 0.035(2) 0.007(2) -0.002(2) 0.022(2)
O7 0.034(3) 0.036(2) 0.080(3) -0.007(2) 0.026(2) -0.008(2)
O8 0.043(3) 0.074(3) 0.032(2) 0.020(2) 0.009(2) 0.022(2)
C1 0.024(3) 0.025(3) 0.028(3) 0.005(2) -0.005(2) 0.000(2)
C2 0.026(3) 0.035(3) 0.033(3) 0.001(3) -0.002(3) -0.007(3)
C3 0.031(3) 0.041(3) 0.028(3) -0.004(3) -0.001(2) 0.000(3)
C4 0.039(4) 0.046(4) 0.044(4) 0.002(3) 0.005(3) -0.007(3)
C5 0.027(3) 0.022(3) 0.022(3) 0.002(2) -0.002(2) -0.001(2)
C6 0.027(3) 0.036(3) 0.025(3) 0.004(2) -0.003(3) -0.002(3)
C7 0.027(3) 0.032(3) 0.036(3) -0.004(3) 0.008(3) -0.001(2)
C8 0.031(3) 0.050(4) 0.035(3) 0.001(3) -0.003(3) 0.012(3)
C1A 0.028(3) 0.036(3) 0.044(4) -0.011(3) -0.007(3) 0.003(3)
C2A 0.043(4) 0.031(3) 0.032(3) -0.005(3) -0.012(3) 0.004(3)
C3A 0.053(4) 0.047(4) 0.031(3) -0.004(3) 0.001(3) 0.011(3)
C4A 0.039(4) 0.043(4) 0.058(4) -0.002(3) 0.007(3) 0.014(3)
C5A 0.027(3) 0.049(4) 0.047(4) 0.001(3) -0.006(3) 0.006(3)
C6A 0.024(3) 0.055(4) 0.037(4) 0.001(3) -0.008(3) 0.007(3)
C7A 0.047(4) 0.050(4) 0.056(4) 0.017(3) 0.003(3) 0.011(3)
C8A 0.056(4) 0.041(4) 0.050(4) 0.004(3) 0.004(3) -0.010(3)
C1B 0.051(4) 0.059(4) 0.026(3) 0.003(3) -0.013(3) 0.003(4)
C2B 0.042(4) 0.056(4) 0.026(3) -0.002(3) -0.008(3) -0.010(3)
C3B 0.065(5) 0.077(5) 0.028(4) -0.009(3) 0.012(3) -0.011(4)
C4B 0.042(4) 0.084(5) 0.037(4) -0.001(4) 0.011(3) -0.007(4)
C5B 0.029(3) 0.073(5) 0.034(4) -0.004(3) 0.006(3) -0.008(3)
C6B 0.040(4) 0.074(5) 0.034(4) -0.010(4) 0.003(3) -0.023(4)
C7B 0.084(6) 0.050(4) 0.054(5) 0.005(4) 0.024(4) -0.016(4)
C8B 0.106(7) 0.052(5) 0.045(4) 0.011(4) -0.014(4) 0.007(4)
C1C 0.036(4) 0.047(4) 0.036(4) 0.006(3) -0.006(3) 0.010(3)
C2C 0.026(3) 0.036(4) 0.044(4) 0.007(3) -0.008(3) 0.002(3)
C3C 0.051(4) 0.048(4) 0.074(5) -0.002(4) 0.005(4) 0.029(4)
C4C 0.066(5) 0.046(4) 0.095(6) -0.038(4) 0.003(4) 0.012(4)
C5C 0.053(4) 0.044(4) 0.053(4) -0.025(4) -0.013(4) -0.001(3)
C6C 0.037(4) 0.032(4) 0.067(5) -0.012(3) -0.006(4) -0.009(3)
C7C 0.076(6) 0.048(5) 0.091(6) 0.002(4) 0.016(5) -0.022(4)
C8C 0.044(4) 0.078(6) 0.097(7) 0.052(5) 0.016(4) 0.016(4)
C1D 0.022(3) 0.042(4) 0.033(3) -0.002(3) 0.000(2) -0.007(3)
C2D 0.020(3) 0.039(4) 0.045(4) 0.010(3) 0.006(3) -0.003(3)
C3D 0.034(4) 0.049(4) 0.089(6) -0.012(4) 0.019(4) 0.000(3)
C4D 0.068(5) 0.048(4) 0.048(4) -0.001(3) 0.031(4) 0.011(4)
C5D 0.049(4) 0.037(4) 0.037(4) -0.009(3) 0.007(3) -0.014(3)
C6D 0.037(4) 0.053(4) 0.030(3) 0.004(3) -0.008(3) -0.002(3)
C7D 0.081(5) 0.043(4) 0.034(4) 0.013(3) -0.002(3) 0.004(4)
C8D 0.047(4) 0.046(4) 0.056(4) 0.014(3) 0.003(3) -0.012(3)

loop_
_atom_site_label
_atom_site_type_symbol
_atom_site_fract_x
_atom_site_fract_y
_atom_site_fract_z
_atom_site_U_iso_or_equiv
_atom_site_thermal_displace_type
_atom_site_occupancy
_atom_site_calc_flag
_atom_site_refinement_flags
_atom_site_disorder_group
Rh1 Rh 0.40332(2) 0.11941(3) -0.189687(15) 0.02924(14) Uani 1 d . .
Rh2 Rh 0.50750(2) 0.03527(3) -0.278852(14) 0.02909(14) Uani 1 d . .
Rh3 Rh 0.15189(2) 0.02659(2) 0.064616(15) 0.02563(13) Uani 1 d . .
Rh4 Rh 0.28310(2) -0.08393(3) 0.00635(2) 0.02786(14) Uani 1 d . .
O1 O 0.4766(2) 0.0366(2) -0.15958(14) 0.0416(10) Uani 1 d . .
O2 O 0.3456(2) 0.0224(3) -0.2190(2) 0.0477(12) Uani 1 d . .
O3 O 0.5480(3) -0.0084(3) -0.21645(14) 0.0529(13) Uani 1 d . .
O4 O 0.4159(3) -0.0394(3) -0.2707(2) 0.0509(12) Uani 1 d . .
O5 O 0.1019(2) -0.0843(2) 0.0492(2) 0.0435(11) Uani 1 d . .
O6 O 0.2092(2) -0.0344(3) 0.11601(14) 0.0477(11) Uani 1 d . .
O7 O 0.1861(2) -0.1521(2) 0.0097(2) 0.0500(12) Uani 1 d . .
O8 O 0.2961(2) -0.1009(3) 0.07825(15) 0.0495(12) Uani 1 d . .
C1 C 0.5268(3) -0.0043(3) -0.1765(2) 0.0258(12) Uani 1 d . .
C2 C 0.3622(3) -0.0323(3) -0.2454(2) 0.0310(13) Uani 1 d . .
C3 C 0.5663(3) -0.0598(4) -0.1431(2) 0.0331(13) Uani 1 d D 1
F1 F 0.5560(5) -0.0377(5) -0.0988(3) 0.043(2) Uiso 0.50 d PD 1
F2 F 0.5447(6) -0.1332(5) -0.1478(3) 0.060(3) Uiso 0.50 d PD 1
F3 F 0.6388(4) -0.0568(5) -0.1500(2) 0.039(2) Uiso 0.50 d PD 1
F1X F 0.5792(6) -0.0267(6) -0.1033(3) 0.061(3) Uiso 0.500(2) d PD 2
F2X F 0.5235(5) -0.1267(5) -0.1349(3) 0.048(2) Uiso 0.50 d PD 2
F3X F 0.6276(4) -0.0923(6) -0.1595(3) 0.056(2) Uiso 0.50 d PD 2
C4 C 0.3081(3) -0.1024(4) -0.2472(2) 0.043(2) Uani 1 d D 1
F4 F 0.2425(6) -0.0793(6) -0.2563(6) 0.057(3) Uiso 0.40 d PD 1
F5 F 0.3277(6) -0.1594(7) -0.2787(4) 0.050(3) Uiso 0.40 d PD 1
F6 F 0.3095(7) -0.1417(7) -0.2067(3) 0.051(3) Uiso 0.40 d PD 1
F4X F 0.2546(6) -0.0863(6) -0.2778(4) 0.040(2) Uiso 0.400(3) d PD 2
F5X F 0.3398(5) -0.1719(6) -0.2607(5) 0.048(3) Uiso 0.40 d PD 2
F6X F 0.2770(8) -0.1154(7) -0.2072(3) 0.054(3) Uiso 0.40 d PD 2
F4Y F 0.2449(10) -0.0855(11) -0.2229(8) 0.045(5) Uiso 0.200(3) d PD 3
F5Y F 0.2833(14) -0.1200(16) -0.2897(6) 0.069(6) Uiso 0.20 d PD 3
F6Y F 0.3333(11) -0.1689(11) -0.2296(10) 0.059(5) Uiso 0.20 d PD 3
C5 C 0.1283(3) -0.1440(3) 0.0309(2) 0.0236(12) Uani 1 d . .
C6 C 0.2608(3) -0.0811(3) 0.1127(2) 0.0296(13) Uani 1 d . .
C7 C 0.0841(3) -0.2216(3) 0.0356(2) 0.0316(13) Uani 1 d D 1
F7 F 0.0124(4) -0.2026(5) 0.0407(3) 0.031(3) Uiso 0.50 d PD 1
F8 F 0.0914(4) -0.2733(5) 0.0021(3) 0.035(2) Uiso 0.50 d PD 1
F9 F 0.1101(5) -0.2603(6) 0.0738(3) 0.043(3) Uiso 0.50 d PD 1
F7X F 0.0171(4) -0.2132(5) 0.0517(3) 0.035(3) Uiso 0.500(3) d PD 2
F8X F 0.0786(4) -0.2579(5) -0.0079(3) 0.036(2) Uiso 0.50 d PD 2
F9X F 0.1133(5) -0.2743(6) 0.0634(3) 0.047(3) Uiso 0.50 d PD 2
C8 C 0.2820(3) -0.1252(4) 0.1567(2) 0.0386(15) Uani 1 d D 1
F10 F 0.3568(4) -0.1206(5) 0.1622(3) 0.038(2) Uiso 0.50 d PD 1
F11 F 0.2504(5) -0.0994(5) 0.1943(3) 0.042(2) Uiso 0.50 d PD 1
F12 F 0.2659(6) -0.2030(5) 0.1543(3) 0.052(3) Uiso 0.50 d PD 1
F10X F 0.3491(4) -0.1502(6) 0.1590(3) 0.054(3) Uiso 0.500(3) d PD 2
F11X F 0.2683(5) -0.0780(5) 0.1944(3) 0.044(3) Uiso 0.50 d PD 2
F12X F 0.2408(6) -0.1931(5) 0.1604(3) 0.058(3) Uiso 0.50 d PD 2
C1A C 0.4736(3) 0.2155(4) -0.1753(2) 0.0359(14) Uani 1 d . .
H1A H 0.5180(37) 0.1907(38) -0.1751(21) 0.043 Uiso 1 d . .
C2A C 0.4286(3) 0.2019(4) -0.1371(2) 0.0356(14) Uani 1 d . .
H2A H 0.4464(34) 0.1729(38) -0.1144(22) 0.043 Uiso 1 d . .
C3A C 0.3651(3) 0.2554(4) -0.1238(2) 0.043(2) Uani 1 d . .
H3A1 H 0.3756(3) 0.3110(4) -0.1334(2) 0.052 Uiso 1 calc R .
H3A2 H 0.3596(3) 0.2550(4) -0.0902(2) 0.052 Uiso 1 calc R .
C4A C 0.2941(3) 0.2281(4) -0.1459(2) 0.047(2) Uani 1 d . .
H4A1 H 0.2685(3) 0.1921(4) -0.1245(2) 0.056 Uiso 1 calc R .
H4A2 H 0.2631(3) 0.2753(4) -0.1512(2) 0.056 Uiso 1 calc R .
C5A C 0.3052(3) 0.1846(4) -0.1910(2) 0.041(2) Uani 1 d . .
H5A H 0.2714(37) 0.1471(41) -0.1974(23) 0.050 Uiso 1 d . .
C6A C 0.3487(3) 0.2103(4) -0.2278(2) 0.0388(15) Uani 1 d . .
H6A H 0.3415(35) 0.1830(39) -0.2540(24) 0.047 Uiso 1 d . .
C7A C 0.3884(4) 0.2907(4) -0.2270(2) 0.051(2) Uani 1 d . .
H7A1 H 0.3897(4) 0.3128(4) -0.2584(2) 0.061 Uiso 1 calc R .
H7A2 H 0.3611(4) 0.3286(4) -0.2077(2) 0.061 Uiso 1 calc R .
C8A C 0.4653(4) 0.2836(4) -0.2090(2) 0.049(2) Uani 1 d . .
H8A1 H 0.4987(4) 0.2751(4) -0.2349(2) 0.059 Uiso 1 calc R .
H8A2 H 0.4790(4) 0.3343(4) -0.1939(2) 0.059 Uiso 1 calc R .
C1B C 0.4569(4) 0.1004(4) -0.3311(2) 0.045(2) Uani 1 d . .
H1B H 0.4098(40) 0.0967(42) -0.3241(24) 0.054 Uiso 1 d . .
C2B C 0.4925(4) 0.0342(4) -0.3505(2) 0.041(2) Uani 1 d . .
H2B H 0.4619(38) -0.0072(42) -0.3580(23) 0.050 Uiso 1 d . .
C3B C 0.5628(4) 0.0403(5) -0.3773(2) 0.057(2) Uani 1 d . .
H3B1 H 0.5648(4) 0.0927(5) -0.3929(2) 0.068 Uiso 1 calc R .
H3B2 H 0.5637(4) -0.0018(5) -0.4011(2) 0.068 Uiso 1 calc R .
C4B C 0.6294(4) 0.0311(5) -0.3465(2) 0.054(2) Uani 1 d . .
H4B1 H 0.6452(4) -0.0254(5) -0.3470(2) 0.065 Uiso 1 calc R .
H4B2 H 0.6692(4) 0.0638(5) -0.3592(2) 0.065 Uiso 1 calc R .
C5B C 0.6159(3) 0.0564(5) -0.2969(2) 0.045(2) Uani 1 d . .
H5B H 0.6442(39) 0.0314(41) -0.2744(25) 0.054 Uiso 1 d . .
C6B C 0.5843(4) 0.1292(5) -0.2839(2) 0.050(2) Uani 1 d . .
H6B H 0.5924(38) 0.1466(43) -0.2565(27) 0.059 Uiso 1 d . .
C7B C 0.5609(5) 0.1946(5) -0.3177(3) 0.063(2) Uani 1 d . .
H7B1 H 0.5680(5) 0.2475(5) -0.3034(3) 0.075 Uiso 1 calc R .
H7B2 H 0.5921(5) 0.1920(5) -0.3451(3) 0.075 Uiso 1 calc R .
C8B C 0.4824(5) 0.1861(5) -0.3322(3) 0.068(2) Uani 1 d . .
H8B1 H 0.4517(5) 0.2184(5) -0.3116(3) 0.081 Uiso 1 calc R .
H8B2 H 0.4766(5) 0.2074(5) -0.3635(3) 0.081 Uiso 1 calc R .
C1C C 0.1131(3) 0.0851(4) 0.0056(2) 0.0398(15) Uani 1 d . .
H1C H 0.1082(36) 0.0419(41) -0.0155(23) 0.048 Uiso 1 d . .
C2C C 0.0599(3) 0.0864(4) 0.0397(2) 0.0353(14) Uani 1 d . .
H2C H 0.0291(37) 0.0512(40) 0.0406(22) 0.042 Uiso 1 d . .
C3C C 0.0415(4) 0.1572(4) 0.0696(3) 0.058(2) Uani 1 d . .
H3C1 H 0.0201(4) 0.1994(4) 0.0503(3) 0.069 Uiso 1 calc R .
H3C2 H 0.0043(4) 0.1404(4) 0.0919(3) 0.069 Uiso 1 calc R .
C4C C 0.1044(4) 0.1924(4) 0.0955(3) 0.069(2) Uani 1 d . .
H4C1 H 0.0880(4) 0.2074(4) 0.1266(3) 0.082 Uiso 1 calc R .
H4C2 H 0.1204(4) 0.2418(4) 0.0799(3) 0.082 Uiso 1 calc R .
C5C C 0.1677(4) 0.1358(4) 0.0995(3) 0.050(2) Uani 1 d . .
H5C H 0.1776(42) 0.1218(46) 0.1255(27) 0.060 Uiso 1 d . .
C6C C 0.2212(4) 0.1269(4) 0.0671(3) 0.045(2) Uani 1 d . .
H6C H 0.2637(41) 0.1077(41) 0.0807(24) 0.054 Uiso 1 d . .
C7C C 0.2237(5) 0.1696(5) 0.0220(3) 0.072(2) Uani 1 d . .
H7C1 H 0.2664(5) 0.1507(5) 0.0048(3) 0.086 Uiso 1 calc R .
H7C2 H 0.2302(5) 0.2275(5) 0.0278(3) 0.086 Uiso 1 calc R .
C8C C 0.1575(4) 0.1581(5) -0.0070(3) 0.073(3) Uani 1 d . .
H8C1 H 0.1726(4) 0.1534(5) -0.0393(3) 0.088 Uiso 1 calc R .
H8C2 H 0.1266(4) 0.2061(5) -0.0044(3) 0.088 Uiso 1 calc R .
C1D C 0.3647(3) 0.0039(4) -0.0019(2) 0.0327(13) Uani 1 d . .
H1D H 0.3618(32) 0.0362(36) 0.0271(22) 0.039 Uiso 1 d . .
C2D C 0.3971(3) -0.0702(4) 0.0042(2) 0.0347(14) Uani 1 d . .
H2D H 0.4125(33) -0.0833(36) 0.0369(23) 0.042 Uiso 1 d . .
C3D C 0.4293(4) -0.1222(4) -0.0319(3) 0.058(2) Uani 1 d . .
H3D1 H 0.4414(4) -0.1746(4) -0.0183(3) 0.069 Uiso 1 calc R .
H3D2 H 0.4748(4) -0.0976(4) -0.0427(3) 0.069 Uiso 1 calc R .
C4D C 0.3786(4) -0.1356(4) -0.0734(2) 0.055(2) Uani 1 d . .
H4D1 H 0.3907(4) -0.0964(4) -0.0976(2) 0.066 Uiso 1 calc R .
H4D2 H 0.3870(4) -0.1897(4) -0.0859(2) 0.066 Uiso 1 calc R .
C5D C 0.2986(4) -0.1269(4) -0.0609(2) 0.041(2) Uani 1 d . .
H5D H 0.2720(36) -0.1699(42) -0.0638(22) 0.049 Uiso 1 d . .
C6D C 0.2617(4) -0.0529(4) -0.0621(2) 0.0399(15) Uani 1 d . .
H6D H 0.2092(38) -0.0572(39) -0.0670(22) 0.048 Uiso 1 d . .
C7D C 0.2967(4) 0.0242(4) -0.0764(2) 0.053(2) Uani 1 d . .
H7D1 H 0.2607(4) 0.0677(4) -0.0737(2) 0.063 Uiso 1 calc R .
H7D2 H 0.3106(4) 0.0202(4) -0.1089(2) 0.063 Uiso 1 calc R .
C8D C 0.3626(4) 0.0464(4) -0.0488(2) 0.050(2) Uani 1 d . .
H8D1 H 0.3631(4) 0.1049(4) -0.0439(2) 0.060 Uiso 1 calc R .
H8D2 H 0.4065(4) 0.0321(4) -0.0663(2) 0.060 Uiso 1 calc R .

loop_
_atom_type_symbol
_atom_type_description
_atom_type_scat_dispersion_real
_atom_type_scat_dispersion_imag
_atom_type_scat_source
C C 0.0033 0.0016 'International Tables Vol C Tables 4.2.6.8 and 6.1.1.4'
H H 0.0000 0.0000 'International Tables Vol C Tables 4.2.6.8 and 6.1.1.4'
O O 0.0106 0.0060 'International Tables Vol C Tables 4.2.6.8 and 6.1.1.4'
F F 0.0171 0.0103 'International Tables Vol C Tables 4.2.6.8 and 6.1.1.4'
Rh Rh -1.1178 0.9187 'International Tables Vol C Tables 4.2.6.8 and 6.1.1.4'

loop_
_geom_angle_atom_site_label_1
_geom_angle_atom_site_label_2
_geom_angle_atom_site_label_3
_geom_angle
_geom_angle_site_symmetry_1
_geom_angle_site_symmetry_3
_geom_angle_publ_flag
C1A Rh1 C5A 98.0(3) . . y
C1A Rh1 C2A 39.1(2) . . y
C5A Rh1 C2A 82.4(2) . . y
C1A Rh1 O2 166.6(2) . . y
C5A Rh1 O2 87.4(2) . . y
C2A Rh1 O2 154.4(2) . . y
C1A Rh1 O1 91.2(2) . . y
C5A Rh1 O1 152.7(2) . . y
C2A Rh1 O1 89.0(2) . . y
O2 Rh1 O1 89.5(2) . . y
C1A Rh1 C6A 81.6(2) . . y
C5A Rh1 C6A 38.7(2) . . y
C2A Rh1 C6A 91.1(3) . . y
O2 Rh1 C6A 95.4(2) . . y
O1 Rh1 C6A 168.2(2) . . y
C1A Rh1 Rh2 96.6(2) . . y
C5A Rh1 Rh2 131.2(2) . . y
C2A Rh1 Rh2 132.5(2) . . y
O2 Rh1 Rh2 70.87(12) . . y
O1 Rh1 Rh2 72.51(11) . . y
C6A Rh1 Rh2 99.0(2) . . y
C1B Rh2 C5B 98.9(3) . . y
C1B Rh2 O3 166.3(2) . . y
C5B Rh2 O3 86.4(2) . . y
C1B Rh2 C2B 39.0(3) . . y
C5B Rh2 C2B 83.0(3) . . y
O3 Rh2 C2B 154.7(2) . . y
C1B Rh2 O4 91.8(2) . . y
C5B Rh2 O4 152.8(2) . . y
O3 Rh2 O4 89.0(2) . . y
C2B Rh2 O4 90.1(2) . . y
C1B Rh2 C6B 82.2(3) . . y
C5B Rh2 C6B 38.8(3) . . y
O3 Rh2 C6B 94.5(2) . . y
C2B Rh2 C6B 91.4(3) . . y
O4 Rh2 C6B 168.3(3) . . y
C1B Rh2 Rh1 95.1(2) . . y
C5B Rh2 Rh1 129.6(2) . . y
O3 Rh2 Rh1 72.05(12) . . y
C2B Rh2 Rh1 131.6(2) . . y
O4 Rh2 Rh1 73.49(12) . . y
C6B Rh2 Rh1 97.0(2) . . y
O6 Rh3 C2C 152.3(2) . . y
O6 Rh3 C1C 168.8(2) . . y
C2C Rh3 C1C 38.8(3) . . y
O6 Rh3 C6C 93.2(2) . . y
C2C Rh3 C6C 97.2(3) . . y
C1C Rh3 C6C 82.3(3) . . y
O6 Rh3 C5C 90.2(2) . . y
C2C Rh3 C5C 82.5(3) . . y
C1C Rh3 C5C 92.4(3) . . y
C6C Rh3 C5C 38.1(3) . . y
O6 Rh3 O5 87.1(2) . . y
C2C Rh3 O5 89.3(2) . . y
C1C Rh3 O5 94.7(2) . . y
C6C Rh3 O5 165.1(2) . . y
C5C Rh3 O5 156.8(3) . . y
O6 Rh3 Rh4 75.08(12) . . y
C2C Rh3 Rh4 130.1(2) . . y
C1C Rh3 Rh4 94.7(2) . . y
C6C Rh3 Rh4 90.9(2) . . y
C5C Rh3 Rh4 126.7(2) . . y
O5 Rh3 Rh4 74.73(11) . . y
C6D Rh4 C5D 39.1(3) . . y
C6D Rh4 C1D 81.6(2) . . y
C5D Rh4 C1D 91.9(2) . . y
C6D Rh4 C2D 97.5(3) . . y
C5D Rh4 C2D 82.8(3) . . y
C1D Rh4 C2D 38.2(2) . . y
C6D Rh4 O7 91.0(2) . . y
C5D Rh4 O7 88.6(2) . . y
C1D Rh4 O7 167.6(2) . . y
C2D Rh4 O7 153.8(2) . . y
C6D Rh4 O8 172.0(2) . . y
C5D Rh4 O8 148.9(2) . . y
C1D Rh4 O8 97.1(2) . . y
C2D Rh4 O8 86.1(2) . . y
O7 Rh4 O8 88.8(2) . . y
C6D Rh4 Rh3 101.8(2) . . y
C5D Rh4 Rh3 136.7(2) . . y
C1D Rh4 Rh3 100.6(2) . . y
C2D Rh4 Rh3 130.3(2) . . y
O7 Rh4 Rh3 71.05(11) . . y
O8 Rh4 Rh3 70.59(11) . . y
C1 O1 Rh1 131.4(4) . . n
C2 O2 Rh1 133.8(4) . . n
C1 O3 Rh2 133.5(4) . . n
C2 O4 Rh2 130.4(4) . . n
C5 O5 Rh3 128.9(4) . . n
C6 O6 Rh3 129.7(4) . . n
C5 O7 Rh4 133.5(4) . . n
C6 O8 Rh4 134.7(4) . . n
O3 C1 O1 129.8(5) . . n
O3 C1 C3 114.8(5) . . n
O1 C1 C3 115.4(5) . . n
O2 C2 O4 129.9(5) . . n
O2 C2 C4 115.0(5) . . n
O4 C2 C4 115.1(5) . . n
F2 C3 F3 108.8(7) . . n
F2 C3 F1 108.3(7) . . n
F3 C3 F1 105.7(7) . . n
F2 C3 C1 111.0(6) . . n
F3 C3 C1 110.6(5) . . n
F1 C3 C1 112.2(6) . . n
F1X C3 F3X 109.6(7) . . n
F1X C3 F2X 106.9(7) . . n
F3X C3 F2X 102.5(7) . . n
F1X C3 C1 113.4(6) . . n
F3X C3 C1 114.6(6) . . n
F2X C3 C1 109.0(5) . . n
F4 C4 F6 109.9(9) . . n
F4 C4 F5 108.3(9) . . n
F6 C4 F5 104.3(9) . . n
F4 C4 C2 112.7(7) . . n
F6 C4 C2 109.0(6) . . n
F5 C4 C2 112.3(6) . . n
F6X C4 F5X 107.7(9) . . n
F6X C4 F4X 107.2(9) . . n
F5X C4 F4X 107.0(8) . . n
F6X C4 C2 112.1(7) . . n
F5X C4 C2 112.4(6) . . n
F4X C4 C2 110.1(6) . . n
F6Y C4 F5Y 107.3(14) . . n
F6Y C4 F4Y 105.7(13) . . n
F5Y C4 F4Y 103.1(13) . . n
F6Y C4 C2 113.6(10) . . n
F5Y C4 C2 114.5(11) . . n
F4Y C4 C2 111.8(9) . . n
O5 C5 O7 130.2(5) . . n
O5 C5 C7 115.7(5) . . n
O7 C5 C7 114.1(5) . . n
O6 C6 O8 129.4(5) . . n
O6 C6 C8 115.8(5) . . n
O8 C6 C8 114.7(5) . . n
F8 C7 F7 109.4(6) . . n
F8 C7 F9 105.1(7) . . n
F7 C7 F9 111.0(7) . . n
F8 C7 C5 115.7(5) . . n
F7 C7 C5 109.1(6) . . n
F9 C7 C5 106.4(6) . . n
F9X C7 F7X 103.5(7) . . n
F9X C7 F8X 107.4(7) . . n
F7X C7 F8X 107.2(6) . . n
F9X C7 C5 113.7(6) . . n
F7X C7 C5 115.9(6) . . n
F8X C7 C5 108.6(5) . . n
F11 C8 F12 105.3(8) . . n
F11 C8 F10 109.0(7) . . n
F12 C8 F10 106.4(7) . . n
F11 C8 C6 115.4(6) . . n
F12 C8 C6 111.4(6) . . n
F10 C8 C6 108.9(6) . . n
F10X C8 F12X 104.9(8) . . n
F10X C8 F11X 108.4(7) . . n
F12X C8 F11X 107.9(7) . . n
F10X C8 C6 116.0(6) . . n
F12X C8 C6 108.8(6) . . n
F11X C8 C6 110.4(6) . . n
C2A C1A C8A 125.2(6) . . n
C2A C1A Rh1 70.8(3) . . n
C8A C1A Rh1 112.4(4) . . n
C2A C1A H1A 116.5(40) . . n
C8A C1A H1A 115.8(40) . . n
Rh1 C1A H1A 102.0(40) . . n
C1A C2A C3A 124.1(6) . . n
C1A C2A Rh1 70.1(3) . . n
C3A C2A Rh1 113.4(4) . . n
C1A C2A H2A 117.5(42) . . n
C3A C2A H2A 114.6(42) . . n
Rh1 C2A H2A 105.6(41) . . n
C2A C3A C4A 112.1(5) . . n
C2A C3A H3A1 109.2(4) . . n
C4A C3A H3A1 109.2(4) . . n
C2A C3A H3A2 109.2(3) . . n
C4A C3A H3A2 109.2(3) . . n
H3A1 C3A H3A2 107.9 . . n
C5A C4A C3A 113.1(5) . . n
C5A C4A H4A1 109.0(4) . . n
C3A C4A H4A1 109.0(4) . . n
C5A C4A H4A2 109.0(3) . . n
C3A C4A H4A2 109.0(3) . . n
H4A1 C4A H4A2 107.8 . . n
C6A C5A C4A 126.4(6) . . n
C6A C5A Rh1 71.5(4) . . n
C4A C5A Rh1 110.2(4) . . n
C6A C5A H5A 116.6(44) . . n
C4A C5A H5A 114.7(44) . . n
Rh1 C5A H5A 103.8(43) . . n
C5A C6A C7A 122.0(6) . . n
C5A C6A Rh1 69.9(4) . . n
C7A C6A Rh1 113.0(4) . . n
C5A C6A H6A 114.2(42) . . n
C7A C6A H6A 121.7(43) . . n
Rh1 C6A H6A 98.8(42) . . n
C8A C7A C6A 112.6(5) . . n
C8A C7A H7A1 109.1(4) . . n
C6A C7A H7A1 109.1(4) . . n
C8A C7A H7A2 109.1(4) . . n
C6A C7A H7A2 109.1(4) . . n
H7A1 C7A H7A2 107.8 . . n
C1A C8A C7A 112.3(5) . . n
C1A C8A H8A1 109.2(4) . . n
C7A C8A H8A1 109.2(4) . . n
C1A C8A H8A2 109.2(3) . . n
C7A C8A H8A2 109.2(4) . . n
H8A1 C8A H8A2 107.9 . . n
C2B C1B C8B 126.4(7) . . n
C2B C1B Rh2 71.1(4) . . n
C8B C1B Rh2 111.7(5) . . n
C2B C1B H1B 119.5(47) . . n
C8B C1B H1B 111.9(47) . . n
Rh2 C1B H1B 103.3(46) . . n
C1B C2B C3B 123.7(7) . . n
C1B C2B Rh2 69.9(4) . . n
C3B C2B Rh2 113.5(4) . . n
C1B C2B H2B 113.6(43) . . n
C3B C2B H2B 116.9(43) . . n
Rh2 C2B H2B 108.9(42) . . n
C2B C3B C4B 112.1(5) . . n
C2B C3B H3B1 109.2(4) . . n
C4B C3B H3B1 109.2(4) . . n
C2B C3B H3B2 109.2(4) . . n
C4B C3B H3B2 109.2(4) . . n
H3B1 C3B H3B2 107.9 . . n
C5B C4B C3B 113.4(6) . . n
C5B C4B H4B1 108.9(4) . . n
C3B C4B H4B1 108.9(4) . . n
C5B C4B H4B2 108.9(4) . . n
C3B C4B H4B2 108.9(4) . . n
H4B1 C4B H4B2 107.7 . . n
C6B C5B C4B 124.3(7) . . n
C6B C5B Rh2 71.3(4) . . n
C4B C5B Rh2 110.3(4) . . n
C6B C5B H5B 115.4(43) . . n
C4B C5B H5B 116.8(44) . . n
Rh2 C5B H5B 106.3(44) . . n
C5B C6B C7B 124.1(6) . . n
C5B C6B Rh2 69.9(4) . . n
C7B C6B Rh2 112.5(5) . . n
C5B C6B H6B 118.1(49) . . n
C7B C6B H6B 113.9(49) . . n
Rh2 C6B H6B 107.5(48) . . n
C8B C7B C6B 112.5(6) . . n
C8B C7B H7B1 109.1(4) . . n
C6B C7B H7B1 109.1(4) . . n
C8B C7B H7B2 109.1(4) . . n
C6B C7B H7B2 109.1(4) . . n
H7B1 C7B H7B2 107.8 . . n
C1B C8B C7B 112.4(6) . . n
C1B C8B H8B1 109.1(5) . . n
C7B C8B H8B1 109.1(4) . . n
C1B C8B H8B2 109.1(4) . . n
C7B C8B H8B2 109.1(4) . . n
H8B1 C8B H8B2 107.9 . . n
C2C C1C C8C 122.8(7) . . n
C2C C1C Rh3 70.3(3) . . n
C8C C1C Rh3 112.8(5) . . n
C2C C1C H1C 114.0(41) . . n
C8C C1C H1C 120.1(41) . . n
Rh3 C1C H1C 102.2(40) . . n
C1C C2C C3C 125.6(6) . . n
C1C C2C Rh3 70.8(3) . . n
C3C C2C Rh3 110.6(4) . . n
C1C C2C H2C 120.1(48) . . n
C3C C2C H2C 112.8(48) . . n
Rh3 C2C H2C 102.0(47) . . n
C4C C3C C2C 115.2(6) . . n
C4C C3C H3C1 108.5(4) . . n
C2C C3C H3C1 108.5(4) . . n
C4C C3C H3C2 108.5(5) . . n
C2C C3C H3C2 108.5(4) . . n
H3C1 C3C H3C2 107.5 . . n
C3C C4C C5C 113.0(5) . . n
C3C C4C H4C1 109.0(4) . . n
C5C C4C H4C1 109.0(5) . . n
C3C C4C H4C2 109.0(5) . . n
C5C C4C H4C2 109.0(5) . . n
H4C1 C4C H4C2 107.8 . . n
C6C C5C C4C 124.9(8) . . n
C6C C5C Rh3 70.9(4) . . n
C4C C5C Rh3 113.4(5) . . n
C6C C5C H5C 116.7(57) . . n
C4C C5C H5C 115.2(57) . . n
Rh3 C5C H5C 103.5(57) . . n
C5C C6C C7C 125.2(7) . . n
C5C C6C Rh3 71.0(4) . . n
C7C C6C Rh3 111.5(5) . . n
C5C C6C H6C 110.2(44) . . n
C7C C6C H6C 120.7(44) . . n
Rh3 C6C H6C 104.5(43) . . n
C6C C7C C8C 114.3(6) . . n
C6C C7C H7C1 108.7(4) . . n
C8C C7C H7C1 108.7(5) . . n
C6C C7C H7C2 108.7(4) . . n
C8C C7C H7C2 108.7(5) . . n
H7C1 C7C H7C2 107.6 . . n
C7C C8C C1C 114.0(6) . . n
C7C C8C H8C1 108.7(5) . . n
C1C C8C H8C1 108.7(5) . . n
C7C C8C H8C2 108.7(5) . . n
C1C C8C H8C2 108.7(4) . . n
H8C1 C8C H8C2 107.6 . . n
C2D C1D C8D 122.4(6) . . n
C2D C1D Rh4 71.0(3) . . n
C8D C1D Rh4 113.7(4) . . n
C2D C1D H1D 113.1(34) . . n
C8D C1D H1D 120.0(34) . . n
Rh4 C1D H1D 103.7(34) . . n
C1D C2D C3D 127.0(6) . . n
C1D C2D Rh4 70.8(3) . . n
C3D C2D Rh4 110.8(4) . . n
C1D C2D H2D 115.6(35) . . n
C3D C2D H2D 115.2(34) . . n
Rh4 C2D H2D 103.1(34) . . n
C2D C3D C4D 113.4(6) . . n
C2D C3D H3D1 108.9(4) . . n
C4D C3D H3D1 108.9(4) . . n
C2D C3D H3D2 108.9(3) . . n
C4D C3D H3D2 108.9(4) . . n
H3D1 C3D H3D2 107.7 . . n
C5D C4D C3D 112.5(5) . . n
C5D C4D H4D1 109.1(4) . . n
C3D C4D H4D1 109.1(4) . . n
C5D C4D H4D2 109.1(4) . . n
C3D C4D H4D2 109.1(4) . . n
H4D1 C4D H4D2 107.8 . . n
C6D C5D C4D 122.9(6) . . n
C6D C5D Rh4 70.2(3) . . n
C4D C5D Rh4 112.7(5) . . n
C6D C5D H5D 116.4(45) . . n
C4D C5D H5D 116.3(45) . . n
Rh4 C5D H5D 107.0(44) . . n
C5D C6D C7D 123.5(6) . . n
C5D C6D Rh4 70.7(4) . . n
C7D C6D Rh4 113.2(4) . . n
C5D C6D H6D 114.6(39) . . n
C7D C6D H6D 116.5(39) . . n
Rh4 C6D H6D 107.7(38) . . n
C6D C7D C8D 114.2(5) . . n
C6D C7D H7D1 108.7(4) . . n
C8D C7D H7D1 108.7(4) . . n
C6D C7D H7D2 108.7(4) . . n
C8D C7D H7D2 108.7(4) . . n
H7D1 C7D H7D2 107.6 . . n
C7D C8D C1D 112.5(5) . . n
C7D C8D H8D1 109.1(4) . . n
C1D C8D H8D1 109.1(4) . . n
C7D C8D H8D2 109.1(4) . . n
C1D C8D H8D2 109.1(4) . . n
H8D1 C8D H8D2 107.8 . . n

loop_
_geom_bond_atom_site_label_1
_geom_bond_atom_site_label_2
_geom_bond_distance
_geom_bond_site_symmetry_2
_geom_bond_publ_flag
Rh1 C1A 2.091(6) . y
Rh1 C5A 2.099(6) . y
Rh1 C2A 2.100(6) . y
Rh1 O2 2.104(4) . y
Rh1 O1 2.111(4) . y
Rh1 C6A 2.120(6) . y
Rh1 Rh2 3.5048(6) . n
Rh2 C1B 2.079(6) . y
Rh2 C5B 2.085(6) . y
Rh2 O3 2.087(4) . y
Rh2 C2B 2.096(6) . y
Rh2 O4 2.099(4) . y
Rh2 C6B 2.104(7) . y
Rh3 O6 2.085(4) . y
Rh3 C2C 2.086(6) . y
Rh3 C1C 2.093(6) . y
Rh3 C6C 2.093(6) . y
Rh3 C5C 2.094(6) . y
Rh3 O5 2.101(4) . y
Rh3 Rh4 3.4639(6) . n
Rh4 C6D 2.088(6) . y
Rh4 C5D 2.096(6) . y
Rh4 C1D 2.101(6) . y
Rh4 C2D 2.103(5) . y
Rh4 O7 2.110(4) . y
Rh4 O8 2.118(4) . y
O1 C1 1.244(7) . n
O2 C2 1.225(7) . n
O3 C1 1.223(7) . n
O4 C2 1.236(7) . n
O5 C5 1.222(6) . n
O6 C6 1.226(7) . n
O7 C5 1.233(7) . n
O8 C6 1.236(7) . n
C1 C3 1.521(8) . n
C2 C4 1.528(8) . n
C3 F2 1.286(10) . n
C3 F3 1.346(9) . n
C3 F1 1.350(9) . n
C3 F1X 1.300(10) . n
C3 F3X 1.334(9) . n
C3 F2X 1.379(9) . n
C4 F4 1.290(11) . n
C4 F6 1.343(10) . n
C4 F5 1.363(10) . n
C4 F6X 1.310(11) . n
C4 F5X 1.347(11) . n
C4 F4X 1.350(10) . n
C4 F6Y 1.30(2) . n
C4 F5Y 1.35(2) . n
C4 F4Y 1.38(2) . n
C5 C7 1.527(8) . n
C6 C8 1.521(8) . n
C7 F8 1.301(9) . n
C7 F7 1.359(9) . n
C7 F9 1.366(10) . n
C7 F9X 1.304(10) . n
C7 F7X 1.321(9) . n
C7 F8X 1.400(9) . n
C8 F11 1.308(9) . n
C8 F12 1.325(10) . n
C8 F10 1.383(9) . n
C8 F10X 1.299(10) . n
C8 F12X 1.360(10) . n
C8 F11X 1.367(10) . n
C1A C2A 1.402(9) . y
C1A C8A 1.500(9) . n
C1A H1A 0.91(7) . n
C2A C3A 1.512(9) . n
C2A H2A 0.88(6) . n
C3A C4A 1.520(9) . n
C3A H3A1 0.98 . n
C3A H3A2 0.98 . n
C4A C5A 1.507(9) . n
C4A H4A1 0.98 . n
C4A H4A2 0.98 . n
C5A C6A 1.397(9) . y
C5A H5A 0.90(7) . n
C6A C7A 1.518(10) . n
C6A H6A 0.90(7) . n
C7A C8A 1.510(10) . n
C7A H7A1 0.98 . n
C7A H7A2 0.98 . n
C8A H8A1 0.98 . n
C8A H8A2 0.98 . n
C1B C2B 1.395(10) . y
C1B C8B 1.495(10) . n
C1B H1B 0.89(7) . n
C2B C3B 1.510(9) . n
C2B H2B 0.91(7) . n
C3B C4B 1.521(10) . n
C3B H3B1 0.98 . n
C3B H3B2 0.98 . n
C4B C5B 1.520(9) . n
C4B H4B1 0.98 . n
C4B H4B2 0.98 . n
C5B C6B 1.390(11) . y
C5B H5B 0.93(7) . n
C6B C7B 1.522(11) . n
C6B H6B 0.86(8) . n
C7B C8B 1.507(11) . n
C7B H7B1 0.98 . n
C7B H7B2 0.98 . n
C8B H8B1 0.98 . n
C8B H8B2 0.98 . n
C1C C2C 1.389(9) . y
C1C C8C 1.504(10) . n
C1C H1C 0.95(7) . n
C2C C3C 1.498(9) . n
C2C H2C 0.81(7) . n
C3C C4C 1.494(10) . n
C3C H3C1 0.98 . n
C3C H3C2 0.98 . n
C4C C5C 1.496(10) . n
C4C H4C1 0.98 . n
C4C H4C2 0.98 . n
C5C C6C 1.367(10) . y
C5C H5C 0.81(7) . n
C6C C7C 1.486(11) . n
C6C H6C 0.93(7) . n
C7C C8C 1.490(12) . n
C7C H7C1 0.98 . n
C7C H7C2 0.98 . n
C8C H8C1 0.98 . n
C8C H8C2 0.98 . n
C1D C2D 1.374(9) . y
C1D C8D 1.531(9) . n
C1D H1D 1.00(6) . n
C2D C3D 1.478(9) . n
C2D H2D 1.01(7) . n
C3D C4D 1.538(11) . n
C3D H3D1 0.98 . n
C3D H3D2 0.98 . n
C4D C5D 1.517(10) . n
C4D H4D1 0.98 . n
C4D H4D2 0.98 . n
C5D C6D 1.400(9) . y
C5D H5D 0.87(7) . n
C6D C7D 1.488(9) . n
C6D H6D 0.98(7) . n
C7D C8D 1.496(10) . n
C7D H7D1 0.98 . n
C7D H7D2 0.98 . n
C8D H8D1 0.98 . n
C8D H8D2 0.98 . n
